data_1566004
loop_
_publ_author_name
'Bardonov, Daniil A.'
'Komarov, Pavel D.'
'Sadrtdinova, Guzelia I.'
'Besprozvannyh, Viktoria K.'
'Lyssenko, Konstantin A.'
'Gudovannyy, Alexei O.'
'Nifant'ev, Ilya E.'
'Minyaev, Mikhail E.'
'Roitershtein, Dmitrii M.'

_publ_section_title
;
 Cyclopentadienyl lanthanide borohydrides derived from the unsubstituted
 cyclopentadienyl ligand. Unprecedented structural diversity and
 \e-caprolactone polymerization
;
_journal_name_full 'Inorganica Chimica Acta'
_journal_page_first 120638
_journal_paper_doi 10.1016/j.ica.2021.120638
_journal_volume 529
_journal_year 2022
_chemical_formula_sum 'C32.5 H58.5 B1.5 Na O8 Tb'
_chemical_formula_weight 775.41
_space_group_crystal_system trigonal
_space_group_IT_number 154
_space_group_name_Hall 'P 32 2"'
_space_group_name_H-M_alt 'P 32 2 1'
_atom_sites_solution_hydrogens geom
_atom_sites_solution_primary dual
_atom_sites_solution_secondary difmap
_cell_angle_alpha 90
_cell_angle_beta 90
_cell_angle_gamma 120
_cell_formula_units_Z 6
_cell_length_a 13.8128(19)
_cell_length_b 13.8128(19)
_cell_length_c 33.700(7)
_cell_measurement_reflns_used 7332
_cell_measurement_temperature 120(2)
_cell_measurement_theta_max 30.21
_cell_measurement_theta_min 2.242
_cell_volume 5568.3(16)
_computing_cell_refinement
;
SAINT (Bruker, 2019)
;
_computing_data_collection
;
APEX3 (Bruker, 2019)
;
_computing_data_reduction
;
SAINT (Bruker, 2019), PLATON (Spek, 2020)
;
_computing_molecular_graphics
;
Mercury (Macrae <i>et al.</i>, 2020)
;
_computing_structure_refinement
;
SHELXL2014 (Sheldrick, 2015b)
;
_computing_structure_solution
;
SHELXT2014 (Sheldrick, 2015a)
;
_diffrn_ambient_temperature 120(2)
_diffrn_detector_area_resol_mean 7.31
_diffrn_measured_fraction_theta_full 0.999
_diffrn_measured_fraction_theta_max 0.999
_diffrn_measurement_device_type 'Bruker D8 Quest with Photon III detector'
_diffrn_measurement_method '\f and \w shutterless scans'
_diffrn_radiation_type MoK\a
_diffrn_radiation_wavelength 0.71073
_diffrn_reflns_av_R_equivalents 0.0555
_diffrn_reflns_av_unetI/netI 0.0416
_diffrn_reflns_Laue_measured_fraction_full 0.999
_diffrn_reflns_Laue_measured_fraction_max 0.999
_diffrn_reflns_limit_h_max 17
_diffrn_reflns_limit_h_min -17
_diffrn_reflns_limit_k_max 17
_diffrn_reflns_limit_k_min -17
_diffrn_reflns_limit_l_max 36
_diffrn_reflns_limit_l_min -43
_diffrn_reflns_number 53662
_diffrn_reflns_point_group_measured_fraction_full 0.999
_diffrn_reflns_point_group_measured_fraction_max 0.999
_diffrn_reflns_theta_full 25.242
_diffrn_reflns_theta_max 27.499
_diffrn_reflns_theta_min 1.806
_diffrn_source 'micro-focus sealed X-ray tube'
_exptl_absorpt_coefficient_mu 1.961
_exptl_absorpt_correction_T_max 0.6478
_exptl_absorpt_correction_T_min 0.3807
_exptl_absorpt_correction_type multi-scan
_exptl_absorpt_process_details
;
 SADABS 2016/2: Krause, L., Herbst-Irmer, R., Sheldrick G.M. & Stalke D.,
 J. Appl. Cryst. 48 (2015) 3-10
;
_exptl_crystal_colour colorless
_exptl_crystal_density_diffrn 1.387
_exptl_crystal_description block
_exptl_crystal_F_000 2406
_exptl_crystal_size_max 0.363
_exptl_crystal_size_mid 0.203
_exptl_crystal_size_min 0.164
_refine_diff_density_max 1.555
_refine_diff_density_min -1.001
_refine_diff_density_rms 0.166
_refine_ls_abs_structure_details
;
 Refined as an inversion twin.
;
_refine_ls_abs_structure_Flack 0.08(5)
_refine_ls_extinction_coef .
_refine_ls_extinction_method none
_refine_ls_goodness_of_fit_ref 0.990
_refine_ls_hydrogen_treatment constr
_refine_ls_matrix_type full
_refine_ls_number_parameters 420
_refine_ls_number_reflns 8520
_refine_ls_number_restraints 292
_refine_ls_restrained_S_all 0.998
_refine_ls_R_factor_all 0.0835
_refine_ls_R_factor_gt 0.0718
_refine_ls_shift/su_max 0.032
_refine_ls_shift/su_mean 0.002
_refine_ls_structure_factor_coef Fsqd
_refine_ls_weighting_details 'w=1/[\s^2^(Fo^2^)+(0.1589P)^2^+8.0819P] where P=(Fo^2^+2Fc^2^)/3'
_refine_ls_weighting_scheme calc
_refine_ls_wR_factor_gt 0.2030
_refine_ls_wR_factor_ref 0.2181
_reflns_Friedel_coverage 0.783
_reflns_Friedel_fraction_full 1.000
_reflns_Friedel_fraction_max 1.000
_reflns_number_gt 7158
_reflns_number_total 8520
_reflns_threshold_expression 'I > 2\s(I)'
_cod_data_source_file ICA-2022-529-120638.cif
_cod_data_source_block 8tb
_cod_original_cell_volume 5568.4(19)
_cod_original_formula_sum 'C32.50 H58.50 B1.50 Na O8 Tb'
_cod_database_code 1566004
_shelx_space_group_comment
;
The symmetry employed for this shelxl refinement is uniquely defined
by the following loop, which should always be used as a source of
symmetry information in preference to the above space-group names.
They are only intended as comments.
;
_shelx_estimated_absorpt_t_min 0.536
_shelx_estimated_absorpt_t_max 0.739

loop_
_space_group_symop_operation_xyz
'x, y, z'
'-y, x-y, z+2/3'
'-x+y, -x, z+1/3'
'y, x, -z'
'x-y, -y, -z+1/3'
'-x, -x+y, -z+2/3'

loop_
_atom_site_label
_atom_site_type_symbol
_atom_site_fract_x
_atom_site_fract_y
_atom_site_fract_z
_atom_site_U_iso_or_equiv
_atom_site_adp_type
_atom_site_occupancy
_atom_site_site_symmetry_order
_atom_site_calc_flag
_atom_site_refinement_flags_posn
_atom_site_refinement_flags_adp
_atom_site_refinement_flags_occupancy
_atom_site_disorder_assembly
_atom_site_disorder_group
Tb1 Tb 0.36257(16) 0.31474(10) 0.87646(3) 0.0537(4) Uani 0.852(5) 1 d . . P A 1
Tb1' Tb 0.3198(8) 0.2903(6) 0.88348(18) 0.0537(4) Uani 0.148(5) 1 d . . P A 2
Na1 Na 0.3560(3) 0.3310(4) 0.62629(12) 0.0535(9) Uani 1 1 d . . . . .
O1S O 0.267(2) 0.139(2) 0.5824(8) 0.219(11) Uani 1 1 d D U . . .
O2S O 0.2100(18) 0.2749(17) 0.5667(7) 0.183(6) Uani 1 1 d D U . . .
C1S C 0.164(3) 0.099(2) 0.5620(9) 0.182(6) Uani 1 1 d D U . . .
H1SA H 0.105501 0.039908 0.578921 0.219 Uiso 1 1 calc R U . . .
H1SB H 0.168702 0.060874 0.537676 0.219 Uiso 1 1 calc R U . . .
C2S C 0.1216(18) 0.1764(18) 0.5495(6) 0.184(6) Uani 1 1 d D U . . .
H2SA H 0.118139 0.182034 0.520319 0.221 Uiso 1 1 calc R U . . .
H2SB H 0.048103 0.155321 0.561383 0.221 Uiso 1 1 calc R U . . .
O3S O 0.3210(14) 0.4879(13) 0.5986(4) 0.123(5) Uani 1 1 d D . . . .
C3S C 0.176(2) 0.3547(15) 0.5585(9) 0.145(10) Uani 1 1 d D U . . .
H3SA H 0.114089 0.339921 0.576685 0.174 Uiso 1 1 calc R U . . .
H3SB H 0.146360 0.341691 0.531169 0.174 Uiso 1 1 calc R U . . .
O4S O 0.4488(19) 0.5152(11) 0.6629(4) 0.140(8) Uani 1 1 d D . . . .
C4S C 0.2648(19) 0.4774(17) 0.5623(6) 0.132(8) Uani 1 1 d D U . . .
H4SA H 0.317791 0.500660 0.539758 0.158 Uiso 1 1 calc R U . . .
H4SB H 0.229516 0.524616 0.562512 0.158 Uiso 1 1 calc R U . . .
O5S O 0.4678(18) 0.3523(14) 0.6896(6) 0.158(7) Uani 1 1 d D U . . .
C5S C 0.400(3) 0.6008(15) 0.6079(8) 0.166(12) Uani 1 1 d D U . . .
H5SA H 0.360966 0.644917 0.607799 0.199 Uiso 1 1 calc R U . . .
H5SB H 0.457693 0.631499 0.587006 0.199 Uiso 1 1 calc R U . . .
O6S O 0.3938(16) 0.1624(18) 0.6462(6) 0.154(7) Uani 1 1 d D . . . .
C6S C 0.455(2) 0.6144(13) 0.6479(6) 0.116(6) Uani 1 1 d D U . . .
H6SA H 0.535262 0.672445 0.645499 0.139 Uiso 1 1 calc R U . . .
H6SB H 0.420620 0.641430 0.667302 0.139 Uiso 1 1 calc R U . . .
O8S O 0.1986(9) 0.2537(9) 0.6663(3) 0.080(3) Uani 1 1 d . . . . .
C7S C 0.488(2) 0.520(2) 0.7022(5) 0.135(6) Uani 1 1 d D U . . .
H7SA H 0.426522 0.507784 0.720305 0.162 Uiso 1 1 calc R U . . .
H7SB H 0.549258 0.597911 0.706634 0.162 Uiso 1 1 calc R U . . .
O7S O 0.5074(7) 0.3945(11) 0.5846(3) 0.086(4) Uani 1 1 d . . . . .
C8S C 0.531(3) 0.443(2) 0.7157(9) 0.185(10) Uani 1 1 d D U . . .
H8SA H 0.612194 0.477012 0.711356 0.222 Uiso 1 1 calc R U . . .
H8SB H 0.512788 0.421528 0.743853 0.222 Uiso 1 1 calc R U . . .
C9S C 0.473(2) 0.2618(17) 0.7072(6) 0.117(7) Uani 1 1 d D U . . .
H9SA H 0.403770 0.211758 0.721802 0.141 Uiso 1 1 calc R U . . .
H9SB H 0.537696 0.288908 0.725561 0.141 Uiso 1 1 calc R U . . .
C10S C 0.4880(19) 0.203(2) 0.6716(7) 0.137(8) Uani 1 1 d D U . . .
H10A H 0.556254 0.255831 0.656855 0.164 Uiso 1 1 calc R U . . .
H10B H 0.497132 0.139940 0.680736 0.164 Uiso 1 1 calc R U . . .
C11S C 0.412(2) 0.112(2) 0.6125(6) 0.149(10) Uani 1 1 d D U . . .
H11A H 0.431172 0.054406 0.620513 0.178 Uiso 1 1 calc R U . . .
H11B H 0.472544 0.168136 0.595570 0.178 Uiso 1 1 calc R U . . .
C12S C 0.300(2) 0.059(2) 0.5914(9) 0.141(9) Uani 1 1 d D U . . .
H12A H 0.304817 0.024001 0.566529 0.170 Uiso 1 1 calc R U . . .
H12B H 0.242438 0.000268 0.608440 0.170 Uiso 1 1 calc R U . . .
C13S C 0.5077(15) 0.3854(17) 0.5439(5) 0.094(5) Uani 1 1 d D U . . .
H13A H 0.441204 0.382892 0.531716 0.113 Uiso 1 1 calc R U . B 1
H13B H 0.511885 0.318894 0.535557 0.113 Uiso 1 1 calc R U . B 1
C14S C 0.614(2) 0.493(2) 0.5339(12) 0.100(11) Uani 0.5 1 d D U P C 1
H14A H 0.634305 0.497581 0.505509 0.120 Uiso 0.5 1 calc R U P C 1
H14B H 0.609525 0.560265 0.541320 0.120 Uiso 0.5 1 calc R U P C 1
C15S C 0.695(3) 0.479(4) 0.5604(7) 0.097(11) Uani 0.5 1 d D U P C 1
H15A H 0.703434 0.413776 0.553037 0.116 Uiso 0.5 1 calc R U P C 1
H15B H 0.769212 0.547131 0.562942 0.116 Uiso 0.5 1 calc R U P C 1
C14" C 0.609(3) 0.420(4) 0.5293(12) 0.106(12) Uani 0.5 1 d D U P C 2
H14C H 0.617058 0.446259 0.501551 0.127 Uiso 0.5 1 calc R U P C 2
H14D H 0.631527 0.362277 0.531375 0.127 Uiso 0.5 1 calc R U P C 2
C15" C 0.673(4) 0.516(4) 0.5583(12) 0.106(13) Uani 0.5 1 d D U P C 2
H15C H 0.754344 0.542815 0.557959 0.127 Uiso 0.5 1 calc R U P C 2
H15D H 0.660289 0.579146 0.553100 0.127 Uiso 0.5 1 calc R U P C 2
C16S C 0.6197(12) 0.4571(16) 0.5960(5) 0.087(4) Uani 1 1 d D U . . .
H16A H 0.635856 0.415894 0.616594 0.104 Uiso 1 1 calc R U . C 1
H16B H 0.634487 0.529164 0.607549 0.104 Uiso 1 1 calc R U . C 1
C17S C 0.1465(19) 0.307(2) 0.6774(8) 0.119(7) Uani 1 1 d D U . . .
H17A H 0.136528 0.344557 0.654004 0.143 Uiso 1 1 calc R U . . .
H17B H 0.193978 0.365971 0.696732 0.143 Uiso 1 1 calc R U . . .
C18S C 0.0330(18) 0.232(2) 0.6961(9) 0.145(10) Uani 1 1 d D U . . .
H18A H -0.028311 0.204383 0.676429 0.174 Uiso 1 1 calc R U . . .
H18B H 0.017266 0.269222 0.718268 0.174 Uiso 1 1 calc R U . . .
C19S C 0.0538(18) 0.140(2) 0.7106(8) 0.132(8) Uani 1 1 d D U . . .
H19A H -0.010825 0.065244 0.704406 0.158 Uiso 1 1 calc R U . . .
H19B H 0.066581 0.145278 0.739627 0.158 Uiso 1 1 calc R U . . .
C20S C 0.1575(15) 0.1579(16) 0.6885(6) 0.095(5) Uani 1 1 d D U . . .
H20A H 0.214806 0.164672 0.707703 0.114 Uiso 1 1 calc R U . . .
H20B H 0.138422 0.093301 0.671000 0.114 Uiso 1 1 calc R U . . .
C1 C 0.2478(19) 0.3687(19) 0.9287(6) 0.110(6) Uani 1 1 d D . . . .
H1A H 0.197693 0.317273 0.949858 0.132 Uiso 1 1 calc R U . A 1
C2 C 0.2122(16) 0.378(2) 0.8919(6) 0.120(7) Uani 1 1 d D . . . .
H2A H 0.133629 0.343852 0.881923 0.144 Uiso 1 1 calc R U . A 1
C3 C 0.319(2) 0.4852(19) 0.8763(6) 0.118(6) Uani 1 1 d D . . . .
H3A H 0.321679 0.529095 0.852304 0.142 Uiso 1 1 calc R U . A 1
C4 C 0.4025(13) 0.5182(12) 0.9033(5) 0.078(3) Uani 1 1 d D . . . .
H4A H 0.476264 0.588956 0.901739 0.093 Uiso 1 1 calc R U . A 1
C5 C 0.3631(17) 0.4555(16) 0.9354(4) 0.091(4) Uani 1 1 d D . . . .
H5A H 0.403612 0.470405 0.961239 0.109 Uiso 1 1 calc R U . A 1
C1X C 0.396(3) 0.256(3) 0.9504(12) 0.110(6) Uani 0.5 1 d D . P A 1
H1XA H 0.375893 0.279009 0.975913 0.132 Uiso 0.5 1 calc R U P A 1
C2X C 0.500(3) 0.304(3) 0.9343(13) 0.120(7) Uani 0.5 1 d D . P A 1
H2XA H 0.571948 0.366258 0.945175 0.144 Uiso 0.5 1 calc R U P A 1
C3X C 0.482(3) 0.218(3) 0.9004(12) 0.118(6) Uani 0.5 1 d D . P A 1
H3XA H 0.544760 0.220258 0.884669 0.142 Uiso 0.5 1 calc R U P A 1
C4X C 0.375(3) 0.138(2) 0.8966(9) 0.078(3) Uani 0.5 1 d D . P A 1
H4XA H 0.347574 0.068944 0.880005 0.093 Uiso 0.5 1 calc R U P A 1
C5X C 0.323(3) 0.146(3) 0.9292(9) 0.091(4) Uani 0.5 1 d D . P A 1
H5XA H 0.247249 0.087559 0.938304 0.109 Uiso 0.5 1 calc R U P A 1
C1Y C 0.245(7) 0.116(5) 0.831(2) 0.110(6) Uani 0.25 1 d D . P A 2
H1YA H 0.241688 0.042649 0.835760 0.132 Uiso 0.25 1 calc R U P A 2
C2Y C 0.166(5) 0.143(7) 0.842(2) 0.120(7) Uani 0.25 1 d D . P A 2
H2YA H 0.088382 0.088813 0.850693 0.144 Uiso 0.25 1 calc R U P A 2
C3Y C 0.202(6) 0.248(6) 0.815(2) 0.118(6) Uani 0.25 1 d D . P A 2
H3YA H 0.151642 0.279229 0.808954 0.142 Uiso 0.25 1 calc R U P A 2
C4Y C 0.300(4) 0.285(4) 0.7980(16) 0.078(3) Uani 0.25 1 d D . P A 2
H4YA H 0.338824 0.349657 0.779471 0.093 Uiso 0.25 1 calc R U P A 2
C5Y C 0.328(5) 0.205(5) 0.8051(16) 0.091(4) Uani 0.25 1 d D . P A 2
H5YA H 0.395289 0.206609 0.793828 0.109 Uiso 0.25 1 calc R U P A 2
C1T C 0.333(2) 0.131(3) 0.9152(12) 0.110(6) Uani 0.5 1 d D . P A 2
H1TA H 0.266873 0.053390 0.917121 0.132 Uiso 0.5 1 calc R U P A 2
C2T C 0.431(3) 0.152(4) 0.8966(13) 0.120(7) Uani 0.5 1 d D . P A 2
H2TA H 0.444690 0.104532 0.877447 0.144 Uiso 0.5 1 calc R U P A 2
C3T C 0.513(3) 0.274(3) 0.9126(12) 0.118(6) Uani 0.5 1 d D . P A 2
H3TA H 0.591246 0.321459 0.902585 0.142 Uiso 0.5 1 calc R U P A 2
C4T C 0.472(3) 0.300(2) 0.9431(10) 0.078(3) Uani 0.5 1 d D . P A 2
H4TA H 0.515116 0.362928 0.962251 0.093 Uiso 0.5 1 calc R U P A 2
C5T C 0.368(3) 0.210(3) 0.9486(9) 0.091(4) Uani 0.5 1 d D . P A 2
H5TA H 0.325894 0.194531 0.974118 0.109 Uiso 0.5 1 calc R U P A 2
C1U C 0.555(6) 0.340(5) 0.835(2) 0.110(6) Uani 0.25 1 d D . P A 1
H1UA H 0.591395 0.294225 0.838493 0.132 Uiso 0.25 1 calc R U P A 1
C2U C 0.459(5) 0.309(4) 0.813(3) 0.120(7) Uani 0.25 1 d D . P A 1
H2UA H 0.427034 0.249484 0.792622 0.144 Uiso 0.25 1 calc R U P A 1
C3U C 0.462(6) 0.425(5) 0.811(2) 0.118(6) Uani 0.25 1 d D . P A 1
H3UA H 0.422606 0.442942 0.790419 0.142 Uiso 0.25 1 calc R U P A 1
C4U C 0.541(5) 0.502(4) 0.834(2) 0.078(3) Uani 0.25 1 d D . P A 1
H4UA H 0.561768 0.582666 0.836412 0.093 Uiso 0.25 1 calc R U P A 1
C5U C 0.594(4) 0.453(5) 0.8503(10) 0.091(4) Uani 0.25 1 d D . P A 1
H5UA H 0.658177 0.491992 0.869010 0.109 Uiso 0.25 1 calc R U P A 1
B1U B 0.212(3) 0.128(3) 0.8387(11) 0.101(9) Uani 0.75 1 d . U P D 4
B1T B 0.5614(16) 0.4692(16) 0.8424(7) 0.066(6) Uani 0.75 1 d . . P E 2

loop_
_atom_site_aniso_label
_atom_site_aniso_U_11
_atom_site_aniso_U_22
_atom_site_aniso_U_33
_atom_site_aniso_U_23
_atom_site_aniso_U_13
_atom_site_aniso_U_12
Tb1 0.0719(8) 0.0535(5) 0.0412(4) 0.0036(3) 0.0032(4) 0.0354(6)
Tb1' 0.0719(8) 0.0535(5) 0.0412(4) 0.0036(3) 0.0032(4) 0.0354(6)
Na1 0.051(2) 0.051(2) 0.058(2) 0.0050(16) 0.0121(16) 0.0258(18)
O1S 0.219(11) 0.219(11) 0.219(11) -0.0005(14) 0.0001(14) 0.109(6)
O2S 0.183(6) 0.183(6) 0.183(6) 0.0003(14) 0.0002(14) 0.091(3)
C1S 0.182(6) 0.183(6) 0.182(6) -0.0004(14) 0.0002(14) 0.091(3)
C2S 0.184(6) 0.184(6) 0.184(6) -0.0001(13) -0.0001(14) 0.092(3)
O3S 0.133(13) 0.116(11) 0.140(12) 0.038(10) 0.016(11) 0.076(10)
C3S 0.122(13) 0.172(15) 0.157(15) 0.007(11) -0.028(10) 0.085(11)
O4S 0.23(2) 0.087(8) 0.106(9) -0.029(7) -0.025(12) 0.083(12)
C4S 0.142(13) 0.149(14) 0.121(12) 0.027(10) -0.027(10) 0.085(11)
O5S 0.155(15) 0.124(10) 0.162(15) 0.034(9) -0.066(13) 0.044(10)
C5S 0.178(17) 0.129(15) 0.180(16) 0.017(11) -0.008(12) 0.069(12)
O6S 0.121(14) 0.143(16) 0.22(2) -0.024(15) -0.019(15) 0.082(13)
C6S 0.114(12) 0.080(9) 0.138(12) 0.003(8) 0.025(10) 0.037(8)
O8S 0.076(6) 0.063(6) 0.089(6) 0.016(5) 0.035(5) 0.026(5)
C7S 0.111(12) 0.157(10) 0.093(10) -0.039(9) -0.019(9) 0.034(9)
O7S 0.050(4) 0.099(8) 0.074(6) -0.031(6) 0.015(4) 0.010(5)
C8S 0.197(15) 0.174(13) 0.163(14) -0.018(10) -0.017(12) 0.077(10)
C9S 0.101(11) 0.135(12) 0.106(11) 0.021(10) -0.011(9) 0.052(9)
C10S 0.132(13) 0.139(14) 0.167(15) 0.026(11) -0.002(10) 0.088(11)
C11S 0.154(15) 0.142(14) 0.160(15) 0.004(11) 0.007(11) 0.081(11)
C12S 0.142(9) 0.141(9) 0.142(9) -0.0002(14) 0.0003(14) 0.071(5)
C13S 0.084(8) 0.121(11) 0.065(7) 0.008(7) 0.010(6) 0.043(8)
C14S 0.100(15) 0.102(15) 0.091(15) 0.017(11) 0.005(11) 0.045(11)
C15S 0.087(15) 0.102(16) 0.105(16) -0.004(12) 0.012(11) 0.051(12)
C14" 0.103(16) 0.113(17) 0.103(16) -0.013(12) 0.010(11) 0.056(12)
C15" 0.094(16) 0.105(17) 0.107(17) 0.003(12) 0.015(12) 0.041(12)
C16S 0.063(7) 0.086(9) 0.091(8) -0.007(7) 0.002(6) 0.023(7)
C17S 0.127(12) 0.103(11) 0.137(12) 0.022(9) 0.038(10) 0.065(9)
C18S 0.141(14) 0.140(14) 0.165(15) -0.010(11) 0.020(11) 0.078(11)
C19S 0.118(12) 0.136(14) 0.136(13) 0.017(10) 0.033(10) 0.060(10)
C20S 0.084(9) 0.077(8) 0.106(10) 0.014(8) 0.025(8) 0.026(7)
C1 0.133(15) 0.135(15) 0.091(9) 0.000(10) 0.020(10) 0.087(13)
C2 0.077(9) 0.179(19) 0.127(13) 0.022(13) 0.000(9) 0.081(12)
C3 0.163(17) 0.132(15) 0.122(13) 0.003(11) -0.024(12) 0.121(15)
C4 0.091(9) 0.064(6) 0.092(8) -0.008(5) -0.023(7) 0.049(6)
C5 0.117(11) 0.110(10) 0.060(6) -0.010(6) -0.018(7) 0.068(9)
C1X 0.133(15) 0.135(15) 0.091(9) 0.000(10) 0.020(10) 0.087(13)
C2X 0.077(9) 0.179(19) 0.127(13) 0.022(13) 0.000(9) 0.081(12)
C3X 0.163(17) 0.132(15) 0.122(13) 0.003(11) -0.024(12) 0.121(15)
C4X 0.091(9) 0.064(6) 0.092(8) -0.008(5) -0.023(7) 0.049(6)
C5X 0.117(11) 0.110(10) 0.060(6) -0.010(6) -0.018(7) 0.068(9)
C1Y 0.133(15) 0.135(15) 0.091(9) 0.000(10) 0.020(10) 0.087(13)
C2Y 0.077(9) 0.179(19) 0.127(13) 0.022(13) 0.000(9) 0.081(12)
C3Y 0.163(17) 0.132(15) 0.122(13) 0.003(11) -0.024(12) 0.121(15)
C4Y 0.091(9) 0.064(6) 0.092(8) -0.008(5) -0.023(7) 0.049(6)
C5Y 0.117(11) 0.110(10) 0.060(6) -0.010(6) -0.018(7) 0.068(9)
C1T 0.133(15) 0.135(15) 0.091(9) 0.000(10) 0.020(10) 0.087(13)
C2T 0.077(9) 0.179(19) 0.127(13) 0.022(13) 0.000(9) 0.081(12)
C3T 0.163(17) 0.132(15) 0.122(13) 0.003(11) -0.024(12) 0.121(15)
C4T 0.091(9) 0.064(6) 0.092(8) -0.008(5) -0.023(7) 0.049(6)
C5T 0.117(11) 0.110(10) 0.060(6) -0.010(6) -0.018(7) 0.068(9)
C1U 0.133(15) 0.135(15) 0.091(9) 0.000(10) 0.020(10) 0.087(13)
C2U 0.077(9) 0.179(19) 0.127(13) 0.022(13) 0.000(9) 0.081(12)
C3U 0.163(17) 0.132(15) 0.122(13) 0.003(11) -0.024(12) 0.121(15)
C4U 0.091(9) 0.064(6) 0.092(8) -0.008(5) -0.023(7) 0.049(6)
C5U 0.117(11) 0.110(10) 0.060(6) -0.010(6) -0.018(7) 0.068(9)
B1U 0.100(9) 0.100(9) 0.100(9) 0.000(3) -0.001(3) 0.049(5)
B1T 0.054(9) 0.053(10) 0.085(13) 0.039(9) 0.050(9) 0.023(8)

loop_
_atom_type_symbol
_atom_type_description
_atom_type_scat_dispersion_real
_atom_type_scat_dispersion_imag
_atom_type_scat_source
C C 0.0033 0.0016 'International Tables Vol C Tables 4.2.6.8 and 6.1.1.4'
H H 0.0000 0.0000 'International Tables Vol C Tables 4.2.6.8 and 6.1.1.4'
O O 0.0106 0.0060 'International Tables Vol C Tables 4.2.6.8 and 6.1.1.4'
Na Na 0.0362 0.0249 'International Tables Vol C Tables 4.2.6.8 and 6.1.1.4'
Tb Tb -0.1723 4.1537 'International Tables Vol C Tables 4.2.6.8 and 6.1.1.4'
B B 0.0013 0.0007 'International Tables Vol C Tables 4.2.6.8 and 6.1.1.4'

loop_
_geom_angle_atom_site_label_1
_geom_angle_atom_site_label_2
_geom_angle_atom_site_label_3
_geom_angle
_geom_angle_site_symmetry_1
_geom_angle_site_symmetry_3
C2U Tb1 C3U 35.5(11) . .
C2U Tb1 C4X 84.8(15) . .
C3U Tb1 C4X 119.7(15) . .
C2U Tb1 C2 132.8(15) . .
C3U Tb1 C2 103.9(12) . .
C4X Tb1 C2 132.5(10) . .
C2U Tb1 C1 160.6(14) . .
C3U Tb1 C1 126.2(13) . .
C4X Tb1 C1 114.0(9) . .
C2 Tb1 C1 29.3(5) . .
C2U Tb1 C3X 77.0(16) . .
C3U Tb1 C3X 105.1(13) . .
C4X Tb1 C3X 29.1(6) . .
C2 Tb1 C3X 149.9(9) . .
C1 Tb1 C3X 121.7(9) . .
C2U Tb1 C3 111.9(14) . .
C3U Tb1 C3 77.0(14) . .
C4X Tb1 C3 163.3(9) . .
C2 Tb1 C3 34.0(6) . .
C1 Tb1 C3 49.3(6) . .
C3X Tb1 C3 152.0(10) . .
C2U Tb1 C1X 126.1(15) . .
C3U Tb1 C1X 144.7(13) . .
C4X Tb1 C1X 52.3(9) . .
C2 Tb1 C1X 101.1(8) . .
C1 Tb1 C1X 72.3(9) . .
C3X Tb1 C1X 49.4(9) . .
C3 Tb1 C1X 113.8(8) . .
C2U Tb1 C4 118.0(13) . .
C3U Tb1 C4 84.5(13) . .
C4X Tb1 C4 143.0(7) . .
C2 Tb1 C4 52.5(6) . .
C1 Tb1 C4 49.3(6) . .
C3X Tb1 C4 123.2(10) . .
C3 Tb1 C4 28.9(5) . .
C1X Tb1 C4 91.5(8) . .
C2U Tb1 C5 143.5(13) . .
C3U Tb1 C5 111.9(13) . .
C4X Tb1 C5 119.3(7) . .
C2 Tb1 C5 50.5(6) . .
C1 Tb1 C5 30.7(6) . .
C3X Tb1 C5 110.0(9) . .
C3 Tb1 C5 46.9(5) . .
C1X Tb1 C5 67.2(8) . .
C4 Tb1 C5 27.7(4) . .
C2U Tb1 C5X 113.7(15) . .
C3U Tb1 C5X 148.3(15) . .
C4X Tb1 C5X 28.9(6) . .
C2 Tb1 C5X 107.0(9) . .
C1 Tb1 C5X 85.3(8) . .
C3X Tb1 C5X 46.0(9) . .
C3 Tb1 C5X 134.4(8) . .
C1X Tb1 C5X 32.0(7) . .
C4 Tb1 C5X 120.5(7) . .
C5 Tb1 C5X 93.5(8) . .
C2U Tb1 C2X 101.7(15) . .
C3U Tb1 C2X 116.1(12) . .
C4X Tb1 C2X 53.5(8) . .
C2 Tb1 C2X 123.0(10) . .
C1 Tb1 C2X 93.9(9) . .
C3X Tb1 C2X 33.4(8) . .
C3 Tb1 C2X 120.1(10) . .
C1X Tb1 C2X 28.7(7) . .
C4 Tb1 C2X 91.7(8) . .
C5 Tb1 C2X 76.8(9) . .
C5X Tb1 C2X 49.9(8) . .
C1 Tb1' C2 33.7(6) . .
C1 Tb1' C2Y 110.9(16) . .
C2 Tb1' C2Y 89.5(17) . .
C1 Tb1' C1T 110.9(10) . .
C2 Tb1' C1T 137.2(10) . .
C2Y Tb1' C1T 85.9(16) . .
C1 Tb1' C5 32.6(6) . .
C2 Tb1' C5 54.4(7) . .
C2Y Tb1' C5 142.3(16) . .
C1T Tb1' C5 112.4(8) . .
C1 Tb1' C5T 84.8(8) . .
C2 Tb1' C5T 117.6(9) . .
C2Y Tb1' C5T 114.1(16) . .
C1T Tb1' C5T 32.7(7) . .
C5 Tb1' C5T 79.7(8) . .
C1 Tb1' C1Y 139.7(17) . .
C2 Tb1' C1Y 118.2(16) . .
C2Y Tb1' C1Y 29.8(11) . .
C1T Tb1' C1Y 70.6(14) . .
C5 Tb1' C1Y 172.1(16) . .
C5T Tb1' C1Y 103.3(14) . .
C1 Tb1' C3 52.4(7) . .
C2 Tb1' C3 35.3(7) . .
C2Y Tb1' C3 109.6(16) . .
C1T Tb1' C3 159.9(9) . .
C5 Tb1' C3 47.6(6) . .
C5T Tb1' C3 127.3(8) . .
C1Y Tb1' C3 128.9(13) . .
C1 Tb1' C3Y 107.6(12) . .
C2 Tb1' C3Y 75.3(12) . .
C2Y Tb1' C3Y 34.6(11) . .
C1T Tb1' C3Y 117.9(15) . .
C5 Tb1' C3Y 126.0(12) . .
C5T Tb1' C3Y 148.5(16) . .
C1Y Tb1' C3Y 48.8(14) . .
C3 Tb1' C3Y 80.6(13) . .
C1 Tb1' C4 50.7(6) . .
C2 Tb1' C4 53.9(7) . .
C2Y Tb1' C4 137.7(16) . .
C1T Tb1' C4 134.4(7) . .
C5 Tb1' C4 27.4(4) . .
C5T Tb1' C4 102.6(8) . .
C1Y Tb1' C4 153.0(12) . .
C3 Tb1' C4 28.2(5) . .
C3Y Tb1' C4 107.6(13) . .
C1 Tb1' C4T 89.6(9) . .
C2 Tb1' C4T 121.9(8) . .
C2Y Tb1' C4T 137.3(16) . .
C1T Tb1' C4T 51.4(7) . .
C5 Tb1' C4T 69.9(7) . .
C5T Tb1' C4T 28.2(6) . .
C1Y Tb1' C4T 116.1(15) . .
C3 Tb1' C4T 112.5(7) . .
C3Y Tb1' C4T 162.7(13) . .
C4 Tb1' C4T 84.4(6) . .
C1 Tb1' C4Y 126.9(11) . .
C2 Tb1' C4Y 93.4(11) . .
C2Y Tb1' C4Y 52.4(11) . .
C1T Tb1' C4Y 116.3(12) . .
C5 Tb1' C4Y 130.3(9) . .
C5T Tb1' C4Y 147.4(11) . .
C1Y Tb1' C4Y 48.9(11) . .
C3 Tb1' C4Y 83.7(10) . .
C3Y Tb1' C4Y 27.0(8) . .
C4 Tb1' C4Y 104.2(9) . .
C4T Tb1' C4Y 139.2(13) . .
O7S Na1 O8S 175.7(5) . .
O7S Na1 O4S 90.4(6) . .
O8S Na1 O4S 93.8(6) . .
O7S Na1 O5S 94.8(7) . .
O8S Na1 O5S 86.6(6) . .
O4S Na1 O5S 60.3(5) . .
O7S Na1 O3S 88.6(6) . .
O8S Na1 O3S 94.0(5) . .
O4S Na1 O3S 63.3(5) . .
O5S Na1 O3S 123.5(6) . .
O7S Na1 O2S 93.6(6) . .
O8S Na1 O2S 84.6(6) . .
O4S Na1 O2S 126.1(6) . .
O5S Na1 O2S 169.5(7) . .
O3S Na1 O2S 63.1(5) . .
O7S Na1 O1S 85.5(7) . .
O8S Na1 O1S 90.3(7) . .
O4S Na1 O1S 175.8(8) . .
O5S Na1 O1S 121.0(7) . .
O3S Na1 O1S 115.5(7) . .
O2S Na1 O1S 53.4(7) . .
O7S Na1 O6S 87.1(6) . .
O8S Na1 O6S 90.0(6) . .
O4S Na1 O6S 121.7(6) . .
O5S Na1 O6S 62.0(6) . .
O3S Na1 O6S 173.4(6) . .
O2S Na1 O6S 112.2(6) . .
O1S Na1 O6S 59.2(6) . .
C1S O1S C12S 116(2) . .
C1S O1S Na1 121(2) . .
C12S O1S Na1 118.2(19) . .
C2S O2S C3S 101.9(13) . .
C2S O2S Na1 138.3(14) . .
C3S O2S Na1 114.4(15) . .
O1S C1S C2S 121(2) . .
O2S C2S C1S 97(2) . .
C5S O3S C4S 112.4(15) . .
C5S O3S Na1 118.4(15) . .
C4S O3S Na1 122.8(13) . .
O2S C3S C4S 117(2) . .
C6S O4S C7S 116.5(17) . .
C6S O4S Na1 123.6(12) . .
C7S O4S Na1 119.6(13) . .
O3S C4S C3S 106.2(18) . .
C8S O5S C9S 104.1(17) . .
C8S O5S Na1 133.1(14) . .
C9S O5S Na1 122.7(13) . .
O3S C5S C6S 113.1(18) . .
C11S O6S C10S 108.8(16) . .
C11S O6S Na1 112.6(17) . .
C10S O6S Na1 110.0(14) . .
O4S C6S C5S 114.5(18) . .
C17S O8S C20S 107.9(12) . .
C17S O8S Na1 123.9(11) . .
C20S O8S Na1 127.1(10) . .
O4S C7S C8S 121(2) . .
C13S O7S C16S 106.1(11) . .
C13S O7S Na1 128.1(9) . .
C16S O7S Na1 125.7(9) . .
O5S C8S C7S 98.9(19) . .
O5S C9S C10S 102.8(18) . .
O6S C10S C9S 110.4(18) . .
O6S C11S C12S 102.6(19) . .
O1S C12S C11S 112(2) . .
C14" C13S O7S 113(2) . .
O7S C13S C14S 100(2) . .
C15S C14S C13S 99(2) . .
C16S C15S C14S 91(2) . .
C13S C14" C15" 97(3) . .
C16S C15" C14" 99(3) . .
O7S C16S C15" 101(2) . .
O7S C16S C15S 110.1(18) . .
O8S C17S C18S 113.6(19) . .
C17S C18S C19S 98.3(19) . .
C18S C19S C20S 105.2(18) . .
O8S C20S C19S 109.2(17) . .
C2 C1 C5 111.2(18) . .
C2 C1 Tb1' 73.1(12) . .
C5 C1 Tb1' 86.5(12) . .
C2 C1 Tb1 73.9(12) . .
C5 C1 Tb1 77.1(11) . .
C1 C2 C3 100.3(18) . .
C1 C2 Tb1' 73.3(12) . .
C3 C2 Tb1' 84.7(11) . .
C1 C2 Tb1 76.8(11) . .
C3 C2 Tb1 74.1(10) . .
C4 C3 C2 109.4(15) . .
C4 C3 Tb1 76.7(9) . .
C2 C3 Tb1 72.0(11) . .
C4 C3 Tb1' 81.3(9) . .
C2 C3 Tb1' 60.0(11) . .
C5 C4 C3 109.1(16) . .
C5 C4 Tb1 77.9(10) . .
C3 C4 Tb1 74.4(10) . .
C5 C4 Tb1' 70.1(10) . .
C3 C4 Tb1' 70.5(10) . .
C4 C5 C1 109.7(14) . .
C4 C5 Tb1' 82.5(10) . .
C1 C5 Tb1' 60.9(10) . .
C4 C5 Tb1 74.4(9) . .
C1 C5 Tb1 72.2(10) . .
C2X C1X C5X 108(2) . .
C2X C1X Tb1 77(3) . .
C5X C1X Tb1 75(2) . .
C1X C2X C3X 101(2) . .
C1X C2X Tb1 74(3) . .
C3X C2X Tb1 71.3(19) . .
C4X C3X C2X 113(2) . .
C4X C3X Tb1 71.5(19) . .
C2X C3X Tb1 75(2) . .
C3X C4X C5X 105(2) . .
C3X C4X Tb1 79.4(19) . .
C5X C4X Tb1 81.2(19) . .
C4X C5X C1X 111(2) . .
C4X C5X Tb1 69.9(18) . .
C1X C5X Tb1 73(2) . .
C2Y C1Y C5Y 108(3) . .
C2Y C1Y Tb1' 66(5) . .
C5Y C1Y Tb1' 81(4) . .
C1Y C2Y C3Y 100(3) . .
C1Y C2Y Tb1' 85(5) . .
C3Y C2Y Tb1' 80(5) . .
C4Y C3Y C2Y 113(3) . .
C4Y C3Y Tb1' 84(4) . .
C2Y C3Y Tb1' 66(4) . .
C3Y C4Y C5Y 106(3) . .
C3Y C4Y Tb1' 69(4) . .
C5Y C4Y Tb1' 78(3) . .
C4Y C5Y C1Y 112(3) . .
C4Y C5Y Tb1' 76(3) . .
C1Y C5Y Tb1' 69(4) . .
C2T C1T C5T 105(2) . .
C2T C1T Tb1' 96(3) . .
C5T C1T Tb1' 79(3) . .
C1T C2T C3T 100(2) . .
C1T C2T Tb1' 57(2) . .
C3T C2T Tb1' 73(2) . .
C4T C3T C2T 113(2) . .
C4T C3T Tb1' 73(2) . .
C2T C3T Tb1' 77(2) . .
C3T C4T C5T 105(2) . .
C3T C4T Tb1' 81(2) . .
C5T C4T Tb1' 69(2) . .
C4T C5T C1T 112(2) . .
C4T C5T Tb1' 83(2) . .
C1T C5T Tb1' 68(2) . .
C2U C1U C5U 108(3) . .
C2U C1U Tb1 62(4) . .
C5U C1U Tb1 77(3) . .
C1U C2U C3U 100(3) . .
C1U C2U Tb1 89(5) . .
C3U C2U Tb1 76(5) . .
C4U C3U C2U 113(3) . .
C4U C3U Tb1 88(5) . .
C2U C3U Tb1 69(5) . .
C3U C4U C5U 105(2) . .
C3U C4U Tb1 65(5) . .
C5U C4U Tb1 78(4) . .
C4U C5U C1U 113(2) . .
C4U C5U Tb1 76(4) . .
C1U C5U Tb1 73(3) . .

loop_
_geom_bond_atom_site_label_1
_geom_bond_atom_site_label_2
_geom_bond_distance
_geom_bond_site_symmetry_2
Tb1 C2U 2.53(9) .
Tb1 C3U 2.63(10) .
Tb1 C4X 2.62(3) .
Tb1 C2 2.68(2) .
Tb1 C1 2.711(18) .
Tb1 C3X 2.72(4) .
Tb1 C3 2.705(18) .
Tb1 C1X 2.73(5) .
Tb1 C4 2.734(14) .
Tb1 C5 2.776(17) .
Tb1 C5X 2.76(4) .
Tb1 C2X 2.78(4) .
Tb1' C1 2.36(2) .
Tb1' C2 2.36(2) .
Tb1' C2Y 2.52(10) .
Tb1' C1T 2.54(5) .
Tb1' C5 2.694(18) .
Tb1' C5T 2.69(4) .
Tb1' C1Y 2.75(9) .
Tb1' C3 2.71(2) .
Tb1' C3Y 2.72(8) .
Tb1' C4 2.840(15) .
Tb1' C4T 2.86(3) .
Tb1' C4Y 2.89(5) .
Na1 O7S 2.297(9) .
Na1 O8S 2.317(9) .
Na1 O4S 2.526(13) .
Na1 O5S 2.564(16) .
Na1 O3S 2.616(14) .
Na1 O2S 2.67(2) .
Na1 O1S 2.73(3) .
Na1 O6S 2.71(2) .
O1S C1S 1.419(3) .
O1S C12S 1.420(2) .
O2S C2S 1.419(2) .
O2S C3S 1.420(2) .
C1S C2S 1.519(4) .
O3S C5S 1.420(2) .
O3S C4S 1.420(2) .
C3S C4S 1.520(4) .
O4S C6S 1.419(3) .
O4S C7S 1.419(3) .
O5S C8S 1.419(3) .
O5S C9S 1.419(3) .
C5S C6S 1.517(4) .
O6S C11S 1.419(3) .
O6S C10S 1.419(3) .
O8S C17S 1.32(3) .
O8S C20S 1.37(2) .
C7S C8S 1.519(4) .
O7S C13S 1.380(18) .
O7S C16S 1.400(18) .
C9S C10S 1.518(4) .
C11S C12S 1.518(4) .
C13S C14" 1.33(4) .
C13S C14S 1.521(4) .
C14S C15S 1.520(4) .
C15S C16S 1.519(4) .
C14" C15" 1.521(4) .
C15" C16S 1.49(5) .
C17S C18S 1.518(4) .
C18S C19S 1.519(4) .
C19S C20S 1.520(4) .
C1 C2 1.36(2) .
C1 C5 1.45(3) .
C2 C3 1.57(3) .
C3 C4 1.36(2) .
C4 C5 1.32(2) .
C1X C2X 1.37(3) .
C1X C5X 1.51(3) .
C2X C3X 1.58(3) .
C3X C4X 1.34(3) .
C4X C5X 1.35(3) .
C1Y C2Y 1.37(3) .
C1Y C5Y 1.47(3) .
C2Y C3Y 1.57(3) .
C3Y C4Y 1.32(3) .
C4Y C5Y 1.35(3) .
C1T C2T 1.38(3) .
C1T C5T 1.48(3) .
C2T C3T 1.58(3) .
C3T C4T 1.31(3) .
C4T C5T 1.36(3) .
C1U C2U 1.36(3) .
C1U C5U 1.47(3) .
C2U C3U 1.58(3) .
C3U C4U 1.32(3) .
C4U C5U 1.34(3) .
